data_4110945
loop_
_publ_author_name
'Jason L. Dutton'
'Heikki M. Tuononen'
'Michael C. Jennings'
'Paul J. Ragogna'

_publ_contact_author_address
;Department of Chemistry
The University of Western Ontario
1151 Richmond St.
London, ON
N6A 5B7, CANADA
;
_publ_contact_author_email pragogna@uwo.ca
_publ_contact_author_fax 01-519-661-3022
_publ_contact_author_name 'Paul J. Ragogna'
_publ_contact_author_phone 01-1-519-661-2111
_publ_section_title
;
 Extending the Series: Synthesis and Characterization of a Dicationic
 N-Heterocyclic Selenium Carbene Analogue
;
_journal_name_full 'Journal of the American Chemical Society'
_journal_page_first 12624
_journal_page_last 12625
_journal_paper_doi 10.1021/ja064381d
_journal_volume 128
_journal_year 2006
_chemical_formula_sum 'C27 H38 Cl8 N2 Se Sn'
_chemical_formula_weight 871.84
_chemical_name_systematic
; 
 ? 
;
_space_group_IT_number 11
_symmetry_cell_setting monoclinic
_symmetry_space_group_name_Hall '-P 2yb'
_symmetry_space_group_name_H-M 'P 1 21/m 1'
_atom_sites_solution_hydrogens geom
_atom_sites_solution_primary direct
_atom_sites_solution_secondary difmap
_audit_creation_method SHELXL-97
_cell_angle_alpha 90.00
_cell_angle_beta 103.644(2)
_cell_angle_gamma 90.00
_cell_formula_units_Z 2
_cell_length_a 10.4063(6)
_cell_length_b 16.0720(6)
_cell_length_c 10.7581(6)
_cell_measurement_reflns_used 3128
_cell_measurement_temperature 100(2)
_cell_measurement_theta_max 25.03
_cell_measurement_theta_min 1.70
_cell_volume 1748.52(16)
_computing_cell_refinement 'DENZO-SMN (Otwinowski & Minor, 1997)'
_computing_data_collection 'COLLECT (Nonius, 1997-2001)'
_computing_data_reduction DENZO-SMN
_computing_molecular_graphics 'SHELXTL/PC (Sheldrick, 2001)'
_computing_publication_material SHELXTL/PC
_computing_structure_refinement 'SHELXL-97 (Sheldrick, 1997)'
_computing_structure_solution 'SHELXS-97 (Sheldrick, 1997)'
_diffrn_ambient_temperature 100(2)
_diffrn_measured_fraction_theta_full 0.992
_diffrn_measured_fraction_theta_max 0.992
_diffrn_measurement_device_type 'Nonius Kappa-CCD'
_diffrn_measurement_method '\f scans, and \w scans with \k offsets'
_diffrn_radiation_monochromator graphite
_diffrn_radiation_source 'fine-focus sealed tube'
_diffrn_radiation_type MoK\a
_diffrn_radiation_wavelength 0.71073
_diffrn_reflns_av_R_equivalents 0.070
_diffrn_reflns_av_sigmaI/netI 0.0487
_diffrn_reflns_limit_h_max 12
_diffrn_reflns_limit_h_min -12
_diffrn_reflns_limit_k_max 19
_diffrn_reflns_limit_k_min -19
_diffrn_reflns_limit_l_max 12
_diffrn_reflns_limit_l_min -12
_diffrn_reflns_number 17882
_diffrn_reflns_theta_full 25.03
_diffrn_reflns_theta_max 25.03
_diffrn_reflns_theta_min 2.76
_diffrn_standards_number 0
_exptl_absorpt_coefficient_mu 2.404
_exptl_absorpt_correction_T_max 0.8403
_exptl_absorpt_correction_T_min 0.4464
_exptl_absorpt_correction_type multi-scan
_exptl_absorpt_process_details 'DENZO-SMN (Otwinowski & Minor, 1997)'
_exptl_crystal_colour red
_exptl_crystal_density_diffrn 1.656
_exptl_crystal_description plate
_exptl_crystal_F_000 868
_exptl_crystal_size_max 0.40
_exptl_crystal_size_mid 0.25
_exptl_crystal_size_min 0.08
_refine_diff_density_max 1.315
_refine_diff_density_min -1.102
_refine_diff_density_rms 0.122
_refine_ls_extinction_method none
_refine_ls_goodness_of_fit_ref 1.044
_refine_ls_hydrogen_treatment constr
_refine_ls_matrix_type full
_refine_ls_number_parameters 187
_refine_ls_number_reflns 3185
_refine_ls_number_restraints 0
_refine_ls_restrained_S_all 1.044
_refine_ls_R_factor_all 0.0697
_refine_ls_R_factor_gt 0.0469
_refine_ls_shift/su_max 0.001
_refine_ls_shift/su_mean 0.000
_refine_ls_structure_factor_coef Fsqd
_refine_ls_weighting_details 'calc w=1/[\s^2^(Fo^2^)+(0.0628P)^2^+3.8872P] where P=(Fo^2^+2Fc^2^)/3'
_refine_ls_weighting_scheme calc
_refine_ls_wR_factor_gt 0.1141
_refine_ls_wR_factor_ref 0.1249
_reflns_number_gt 2412
_reflns_number_total 3185
_reflns_threshold_expression I>2\s(I)
_cod_data_source_file ja064381dsi20060621_100723.cif
_cod_data_source_block 06100
_cod_original_cell_volume 1748.52(15)
_cod_database_code 4110945

loop_
_symmetry_equiv_pos_as_xyz
'x, y, z'
'-x, y+1/2, -z'
'-x, -y, -z'
'x, -y-1/2, z'

loop_
_atom_site_label
_atom_site_type_symbol
_atom_site_fract_x
_atom_site_fract_y
_atom_site_fract_z
_atom_site_U_iso_or_equiv
_atom_site_adp_type
_atom_site_occupancy
_atom_site_symmetry_multiplicity
_atom_site_calc_flag
_atom_site_refinement_flags
Se Se 1.35100(8) -0.2500 1.19879(7) 0.0306(2) Uani 1 2 d S
N1 N 1.2101(4) -0.1730(2) 1.1762(4) 0.0244(10) Uani 1 1 d .
C2 C 1.0934(5) -0.2060(3) 1.1537(5) 0.0280(12) Uani 1 1 d .
H2A H 1.0146 -0.1738 1.1385 0.034 Uiso 1 1 calc R
C3 C 1.2370(5) -0.0846(3) 1.1843(5) 0.0275(12) Uani 1 1 d .
C4 C 1.2575(5) -0.0465(3) 1.3041(5) 0.0298(12) Uani 1 1 d .
C5 C 1.2892(6) 0.0377(4) 1.3083(6) 0.0387(14) Uani 1 1 d .
H5A H 1.3031 0.0666 1.3874 0.046 Uiso 1 1 calc R
C6 C 1.3008(6) 0.0806(4) 1.1996(6) 0.0436(15) Uani 1 1 d .
H6A H 1.3234 0.1380 1.2051 0.052 Uiso 1 1 calc R
C7 C 1.2798(6) 0.0405(3) 1.0846(6) 0.0361(14) Uani 1 1 d .
H7A H 1.2874 0.0709 1.0110 0.043 Uiso 1 1 calc R
C8 C 1.2480(5) -0.0429(3) 1.0721(5) 0.0313(12) Uani 1 1 d .
C9 C 1.2486(5) -0.0930(3) 1.4250(5) 0.0320(13) Uani 1 1 d .
H9A H 1.1992 -0.1460 1.3992 0.038 Uiso 1 1 calc R
C10 C 1.1728(6) -0.0422(4) 1.5036(6) 0.0475(16) Uani 1 1 d .
H10A H 1.1679 -0.0732 1.5807 0.071 Uiso 1 1 calc R
H10B H 1.0831 -0.0313 1.4525 0.071 Uiso 1 1 calc R
H10C H 1.2184 0.0108 1.5281 0.071 Uiso 1 1 calc R
C11 C 1.3854(6) -0.1148(4) 1.5057(5) 0.0468(16) Uani 1 1 d .
H11A H 1.4326 -0.1485 1.4549 0.070 Uiso 1 1 calc R
H11B H 1.3766 -0.1463 1.5812 0.070 Uiso 1 1 calc R
H11C H 1.4350 -0.0635 1.5329 0.070 Uiso 1 1 calc R
C12 C 1.2215(6) -0.0852(4) 0.9418(5) 0.0349(13) Uani 1 1 d .
H12A H 1.2031 -0.1454 0.9533 0.042 Uiso 1 1 calc R
C13 C 1.3444(6) -0.0786(4) 0.8859(6) 0.0480(17) Uani 1 1 d .
H13A H 1.3267 -0.1060 0.8023 0.072 Uiso 1 1 calc R
H13B H 1.4197 -0.1056 0.9439 0.072 Uiso 1 1 calc R
H13C H 1.3651 -0.0198 0.8760 0.072 Uiso 1 1 calc R
C14 C 1.1001(6) -0.0467(4) 0.8533(5) 0.0471(16) Uani 1 1 d .
H14A H 1.0237 -0.0530 0.8912 0.071 Uiso 1 1 calc R
H14B H 1.0823 -0.0748 0.7702 0.071 Uiso 1 1 calc R
H14C H 1.1163 0.0126 0.8418 0.071 Uiso 1 1 calc R
Sn Sn 1.72906(5) -0.2500 1.28557(5) 0.02841(18) Uani 1 2 d S
Cl1 Cl 1.55673(15) -0.35977(9) 1.21992(14) 0.0405(4) Uani 1 1 d .
Cl2 Cl 1.6771(2) -0.2500 1.49074(19) 0.0387(5) Uani 1 2 d S
Cl3 Cl 1.89263(17) -0.14412(10) 1.34552(16) 0.0491(4) Uani 1 1 d .
Cl4 Cl 1.7559(2) -0.2500 1.06860(18) 0.0351(5) Uani 1 2 d S
C20 C 0.9817(10) -0.2500 0.6714(9) 0.053(2) Uani 1 2 d S
H20A H 0.9429 -0.2001 0.6227 0.063 Uiso 0.50 1 calc PR
H20B H 0.9429 -0.2999 0.6227 0.063 Uiso 0.50 1 calc PR
Cl21 Cl 1.1569(2) -0.2500 0.6895(3) 0.0563(6) Uani 1 2 d S
Cl22 Cl 0.9433(3) -0.2500 0.8230(2) 0.0545(6) Uani 1 2 d S

loop_
_atom_site_aniso_label
_atom_site_aniso_U_11
_atom_site_aniso_U_22
_atom_site_aniso_U_33
_atom_site_aniso_U_23
_atom_site_aniso_U_13
_atom_site_aniso_U_12
Se 0.0280(5) 0.0297(4) 0.0333(4) 0.000 0.0058(4) 0.000
N1 0.027(3) 0.025(2) 0.023(2) -0.0030(17) 0.010(2) -0.0007(19)
C2 0.029(3) 0.030(3) 0.027(3) 0.001(2) 0.009(2) 0.007(2)
C3 0.022(3) 0.028(3) 0.033(3) -0.001(2) 0.007(2) 0.000(2)
C4 0.029(3) 0.030(3) 0.029(3) -0.003(2) 0.004(2) 0.004(2)
C5 0.033(3) 0.036(3) 0.044(3) -0.011(3) 0.003(3) 0.002(3)
C6 0.042(4) 0.027(3) 0.060(4) -0.002(3) 0.006(3) -0.005(3)
C7 0.035(4) 0.030(3) 0.041(3) 0.008(3) 0.005(3) 0.001(3)
C8 0.029(3) 0.032(3) 0.033(3) 0.006(2) 0.007(2) 0.002(2)
C9 0.030(3) 0.038(3) 0.029(3) -0.007(2) 0.008(3) 0.001(3)
C10 0.045(4) 0.056(4) 0.044(4) -0.013(3) 0.016(3) 0.001(3)
C11 0.037(4) 0.071(5) 0.032(3) 0.004(3) 0.009(3) 0.009(3)
C12 0.038(4) 0.040(3) 0.026(3) 0.007(2) 0.006(3) -0.003(3)
C13 0.046(4) 0.060(4) 0.042(4) -0.003(3) 0.019(3) -0.006(3)
C14 0.041(4) 0.063(4) 0.033(3) 0.005(3) 0.002(3) 0.005(3)
Sn 0.0246(3) 0.0272(3) 0.0330(3) 0.000 0.0060(2) 0.000
Cl1 0.0426(9) 0.0312(7) 0.0504(9) -0.0057(6) 0.0159(7) -0.0092(6)
Cl2 0.0379(13) 0.0458(12) 0.0339(11) 0.000 0.0113(9) 0.000
Cl3 0.0470(10) 0.0470(9) 0.0552(9) -0.0118(7) 0.0160(8) -0.0163(7)
Cl4 0.0372(12) 0.0347(10) 0.0341(10) 0.000 0.0095(9) 0.000
C20 0.058(7) 0.053(6) 0.048(6) 0.000 0.014(5) 0.000
Cl21 0.0439(15) 0.0548(14) 0.0708(16) 0.000 0.0150(13) 0.000
Cl22 0.0492(15) 0.0593(15) 0.0551(14) 0.000 0.0123(12) 0.000

loop_
_atom_type_symbol
_atom_type_description
_atom_type_scat_dispersion_real
_atom_type_scat_dispersion_imag
_atom_type_scat_source
C C 0.0033 0.0016 'International Tables Vol C Tables 4.2.6.8 and 6.1.1.4'
H H 0.0000 0.0000 'International Tables Vol C Tables 4.2.6.8 and 6.1.1.4'
N N 0.0061 0.0033 'International Tables Vol C Tables 4.2.6.8 and 6.1.1.4'
Cl Cl 0.1484 0.1585 'International Tables Vol C Tables 4.2.6.8 and 6.1.1.4'
Se Se -0.0929 2.2259 'International Tables Vol C Tables 4.2.6.8 and 6.1.1.4'
Sn Sn -0.6537 1.4246 'International Tables Vol C Tables 4.2.6.8 and 6.1.1.4'

loop_
_geom_angle_atom_site_label_1
_geom_angle_atom_site_label_2
_geom_angle_atom_site_label_3
_geom_angle
_geom_angle_site_symmetry_1
_geom_angle_site_symmetry_3
N1 Se N1 81.8(3) . 4
C2 N1 C3 125.0(4) . .
C2 N1 Se 114.9(4) . .
C3 N1 Se 120.1(3) . .
N1 C2 C2 114.2(3) . 4
N1 C2 H2A 122.9 . .
C2 C2 H2A 122.9 4 .
C4 C3 C8 123.8(5) . .
C4 C3 N1 118.1(4) . .
C8 C3 N1 118.0(4) . .
C5 C4 C3 116.0(5) . .
C5 C4 C9 120.8(5) . .
C3 C4 C9 123.1(5) . .
C6 C5 C4 121.6(5) . .
C6 C5 H5A 119.2 . .
C4 C5 H5A 119.2 . .
C7 C6 C5 120.1(5) . .
C7 C6 H6A 120.0 . .
C5 C6 H6A 120.0 . .
C6 C7 C8 122.1(5) . .
C6 C7 H7A 119.0 . .
C8 C7 H7A 119.0 . .
C7 C8 C3 116.4(5) . .
C7 C8 C12 120.7(5) . .
C3 C8 C12 122.8(5) . .
C4 C9 C10 110.8(5) . .
C4 C9 C11 111.2(5) . .
C10 C9 C11 110.1(5) . .
C4 C9 H9A 108.2 . .
C10 C9 H9A 108.2 . .
C11 C9 H9A 108.2 . .
C9 C10 H10A 109.5 . .
C9 C10 H10B 109.5 . .
H10A C10 H10B 109.5 . .
C9 C10 H10C 109.5 . .
H10A C10 H10C 109.5 . .
H10B C10 H10C 109.5 . .
C9 C11 H11A 109.5 . .
C9 C11 H11B 109.5 . .
H11A C11 H11B 109.5 . .
C9 C11 H11C 109.5 . .
H11A C11 H11C 109.5 . .
H11B C11 H11C 109.5 . .
C14 C12 C8 109.6(5) . .
C14 C12 C13 111.8(5) . .
C8 C12 C13 110.0(5) . .
C14 C12 H12A 108.4 . .
C8 C12 H12A 108.4 . .
C13 C12 H12A 108.4 . .
C12 C13 H13A 109.5 . .
C12 C13 H13B 109.5 . .
H13A C13 H13B 109.5 . .
C12 C13 H13C 109.5 . .
H13A C13 H13C 109.5 . .
H13B C13 H13C 109.5 . .
C12 C14 H14A 109.5 . .
C12 C14 H14B 109.5 . .
H14A C14 H14B 109.5 . .
C12 C14 H14C 109.5 . .
H14A C14 H14C 109.5 . .
H14B C14 H14C 109.5 . .
Cl3 Sn Cl3 91.01(9) . 4
Cl3 Sn Cl2 93.02(5) . .
Cl3 Sn Cl2 93.02(5) 4 .
Cl3 Sn Cl4 91.35(5) . .
Cl3 Sn Cl4 91.35(5) 4 .
Cl2 Sn Cl4 173.77(8) . .
Cl3 Sn Cl1 89.51(6) . 4
Cl3 Sn Cl1 179.19(6) 4 4
Cl2 Sn Cl1 87.56(5) . 4
Cl4 Sn Cl1 88.03(5) . 4
Cl3 Sn Cl1 179.20(6) . .
Cl3 Sn Cl1 89.51(6) 4 .
Cl2 Sn Cl1 87.56(5) . .
Cl4 Sn Cl1 88.03(5) . .
Cl1 Sn Cl1 89.95(7) 4 .
Cl22 C20 Cl21 110.3(5) . .
Cl22 C20 H20A 109.6 . .
Cl21 C20 H20A 109.6 . .
Cl22 C20 H20B 109.6 . .
Cl21 C20 H20B 109.6 . .
H20A C20 H20B 108.1 . .

loop_
_geom_bond_atom_site_label_1
_geom_bond_atom_site_label_2
_geom_bond_distance
_geom_bond_site_symmetry_2
Se N1 1.890(4) .
Se N1 1.890(4) 4
N1 C2 1.293(7) .
N1 C3 1.447(7) .
C2 C2 1.415(10) 4
C2 H2A 0.9500 .
C3 C4 1.398(7) .
C3 C8 1.409(7) .
C4 C5 1.392(8) .
C4 C9 1.522(7) .
C5 C6 1.387(8) .
C5 H5A 0.9500 .
C6 C7 1.366(8) .
C6 H6A 0.9500 .
C7 C8 1.379(8) .
C7 H7A 0.9500 .
C8 C12 1.524(7) .
C9 C10 1.522(7) .
C9 C11 1.523(8) .
C9 H9A 1.0000 .
C10 H10A 0.9800 .
C10 H10B 0.9800 .
C10 H10C 0.9800 .
C11 H11A 0.9800 .
C11 H11B 0.9800 .
C11 H11C 0.9800 .
C12 C14 1.522(8) .
C12 C13 1.540(8) .
C12 H12A 1.0000 .
C13 H13A 0.9800 .
C13 H13B 0.9800 .
C13 H13C 0.9800 .
C14 H14A 0.9800 .
C14 H14B 0.9800 .
C14 H14C 0.9800 .
Sn Cl3 2.3856(16) .
Sn Cl3 2.3856(15) 4
Sn Cl2 2.393(2) .
Sn Cl4 2.4154(19) .
Sn Cl1 2.4960(14) 4
Sn Cl1 2.4960(15) .
C20 Cl22 1.769(9) .
C20 Cl21 1.787(10) .
C20 H20A 0.9900 .
C20 H20B 0.9900 .

loop_
_geom_torsion_atom_site_label_1
_geom_torsion_atom_site_label_2
_geom_torsion_atom_site_label_3
_geom_torsion_atom_site_label_4
_geom_torsion
_geom_torsion_site_symmetry_1
_geom_torsion_site_symmetry_4
N1 Se N1 C2 -2.0(4) 4 .
N1 Se N1 C3 178.2(3) 4 .
C3 N1 C2 C2 -178.5(3) . 4
Se N1 C2 C2 1.7(3) . 4
C2 N1 C3 C4 91.2(6) . .
Se N1 C3 C4 -89.0(5) . .
C2 N1 C3 C8 -92.2(6) . .
Se N1 C3 C8 87.6(5) . .
C8 C3 C4 C5 0.6(8) . .
N1 C3 C4 C5 177.1(5) . .
C8 C3 C4 C9 -178.5(5) . .
N1 C3 C4 C9 -2.0(8) . .
C3 C4 C5 C6 -0.6(9) . .
C9 C4 C5 C6 178.5(5) . .
C4 C5 C6 C7 0.6(9) . .
C5 C6 C7 C8 -0.6(9) . .
C6 C7 C8 C3 0.5(9) . .
C6 C7 C8 C12 178.3(5) . .
C4 C3 C8 C7 -0.6(8) . .
N1 C3 C8 C7 -177.0(5) . .
C4 C3 C8 C12 -178.3(5) . .
N1 C3 C8 C12 5.2(8) . .
C5 C4 C9 C10 44.6(7) . .
C3 C4 C9 C10 -136.4(6) . .
C5 C4 C9 C11 -78.3(7) . .
C3 C4 C9 C11 100.8(6) . .
C7 C8 C12 C14 -63.5(7) . .
C3 C8 C12 C14 114.1(6) . .
C7 C8 C12 C13 59.8(7) . .
C3 C8 C12 C13 -122.5(6) . .
